data_1543601
loop_
_publ_author_name
'de Castro, Marcos V.'
'I\'oca, Laura P'
'Williams, David E.'
'Costa, Bruna Z.'
'Mizuno, Carolina M.'
'Santos, Mario F. C.'
'de Jesus, Karen'
'Ferreira, \'Everton L F'
'Seleghim, Mirna H. R.'
'Sette, Lara D.'
'Pereira Filho, Edenir R.'
'Ferreira, Antonio G.'
'Gon\,calves, Nat\'alia S'
'Santos, Raquel A.'
'Patrick, Brian O.'
'Andersen, Raymond J.'
'Berlinck, Roberto G. S.'

_publ_section_title
;
 Condensation of Macrocyclic Polyketides Produced by Penicillium sp. DRF2
 with Mercaptopyruvate Represents a New Fungal Detoxification Pathway.
;
_journal_issue 6
_journal_name_full 'Journal of natural products'
_journal_page_first 1668
_journal_page_last 1678
_journal_paper_doi 10.1021/acs.jnatprod.6b00295
_journal_volume 79
_journal_year 2016
_chemical_absolute_configuration ad
_chemical_formula_moiety 'C22 H28 O8 S'
_chemical_formula_sum 'C22 H28 O8 S'
_chemical_formula_weight 452.50
_space_group_crystal_system tetragonal
_space_group_IT_number 78
_space_group_name_Hall 'P 4cw'
_space_group_name_H-M_alt 'P 43'
_symmetry_space_group_name_Hall 'P 4cw'
_symmetry_space_group_name_H-M 'P 43'
_atom_sites_solution_hydrogens geom
_atom_sites_solution_primary direct
_audit_creation_date 2016-04-29
_audit_creation_method
;
Olex2 1.2
(compiled 2016.02.19 svn.r3266 for OlexSys, GUI svn.r5155)
;
_cell_angle_alpha 90
_cell_angle_beta 90
_cell_angle_gamma 90
_cell_formula_units_Z 8
_cell_length_a 10.019(3)
_cell_length_b 10.019(3)
_cell_length_c 42.875(12)
_cell_measurement_reflns_used 3432
_cell_measurement_temperature 100(2)
_cell_measurement_theta_max 23.44
_cell_measurement_theta_min 2.24
_cell_volume 4304(2)
_computing_cell_refinement 'SAINT v8.34A (Bruker, 2013)'
_computing_data_reduction 'SAINT v8.34A (Bruker, 2013)'
_computing_molecular_graphics 'Olex2 (Dolomanov et al., 2009)'
_computing_publication_material 'Olex2 (Dolomanov et al., 2009)'
_computing_structure_refinement 'XL (Sheldrick, 2008)'
_computing_structure_solution 'XT (Sheldrick, 2015)'
_diffrn_ambient_temperature 100(2)
_diffrn_detector 'Bruker APEX2 area detector'
_diffrn_detector_area_resol_mean 7.9
_diffrn_detector_type 'CCD area detector'
_diffrn_measured_fraction_theta_full 1.000
_diffrn_measured_fraction_theta_max 0.999
_diffrn_measurement_device 'Bruker-Nonius Kappa diffractometer'
_diffrn_measurement_device_type 'Bruker APEX II area detector'
_diffrn_measurement_method '\w and \f scans'
_diffrn_radiation_monochromator 'mirror optics'
_diffrn_radiation_probe x-ray
_diffrn_radiation_type MoK\a
_diffrn_radiation_wavelength 0.71073
_diffrn_reflns_av_R_equivalents 0.0984
_diffrn_reflns_av_unetI/netI 0.1039
_diffrn_reflns_Laue_measured_fraction_full 1.000
_diffrn_reflns_Laue_measured_fraction_max 0.999
_diffrn_reflns_limit_h_max 11
_diffrn_reflns_limit_h_min -9
_diffrn_reflns_limit_k_max 9
_diffrn_reflns_limit_k_min -11
_diffrn_reflns_limit_l_max 49
_diffrn_reflns_limit_l_min -48
_diffrn_reflns_number 25385
_diffrn_reflns_point_group_measured_fraction_full 0.999
_diffrn_reflns_point_group_measured_fraction_max 0.999
_diffrn_reflns_theta_full 24.198
_diffrn_reflns_theta_max 24.198
_diffrn_reflns_theta_min 0.950
_diffrn_source 'microfocus sealed X-ray tube'
_diffrn_source_type 'Incoatec I\ms'
_diffrn_standards_number 0
_exptl_absorpt_coefficient_mu 0.197
_exptl_absorpt_correction_T_max 0.994
_exptl_absorpt_correction_T_min 0.747
_exptl_absorpt_correction_type multi-scan
_exptl_absorpt_process_details
;
SADABS-2014/5 (Bruker,2014/5) was used for absorption correction.
wR2(int) was 0.1289 before and 0.0945 after correction.
The Ratio of minimum to maximum transmission is 0.7012.
The \l/2 correction factor is Not present.
;
_exptl_crystal_colour colourless
_exptl_crystal_density_diffrn 1.397
_exptl_crystal_description plate
_exptl_crystal_F_000 1920
_exptl_crystal_size_max 0.14
_exptl_crystal_size_mid 0.12
_exptl_crystal_size_min 0.03
_refine_diff_density_max 0.573
_refine_diff_density_min -0.598
_refine_diff_density_rms 0.140
_refine_ls_abs_structure_details
;
 Flack x determined using 2354 quotients [(I+)-(I-)]/[(I+)+(I-)]
 (Parsons, Flack and Wagner, Acta Cryst. B69 (2013) 249-259).
;
_refine_ls_abs_structure_Flack 0.04(7)
_refine_ls_extinction_method none
_refine_ls_goodness_of_fit_ref 1.071
_refine_ls_hydrogen_treatment constr
_refine_ls_matrix_type full
_refine_ls_number_parameters 570
_refine_ls_number_reflns 6912
_refine_ls_number_restraints 859
_refine_ls_restrained_S_all 1.028
_refine_ls_R_factor_all 0.1165
_refine_ls_R_factor_gt 0.1115
_refine_ls_shift/su_max 0.000
_refine_ls_shift/su_mean 0.000
_refine_ls_structure_factor_coef Fsqd
_refine_ls_weighting_details 'w=1/[\s^2^(Fo^2^)+(0.1530P)^2^+37.0040P] where P=(Fo^2^+2Fc^2^)/3'
_refine_ls_weighting_scheme calc
_refine_ls_wR_factor_gt 0.3003
_refine_ls_wR_factor_ref 0.3038
_reflns_Friedel_coverage 0.970
_reflns_Friedel_fraction_full 0.999
_reflns_Friedel_fraction_max 0.999
_reflns_number_gt 6318
_reflns_number_total 6912
_reflns_threshold_expression 'I > 2\s(I)'
_cod_data_source_file np6b00295_si_004.cif
_cod_data_source_block ra106
_cod_original_cell_volume 4304(3)
_cod_database_code 1543601
_shelx_space_group_comment
;
The symmetry employed for this shelxl refinement is uniquely defined
by the following loop, which should always be used as a source of
symmetry information in preference to the above space-group names.
They are only intended as comments.
;
_olex2_refinement_description
;
1. Twinned data refinement
 Scales: 0.703(6) 0.297(6)
2. Fixed Uiso
 At 1.2 times of:
  All C(H) groups, All C(H,H) groups
 At 1.5 times of:
  All C(H,H,H) groups, All O(H) groups
3. Uiso/Uaniso restraints and constraints
All non-hydrogen atoms restrained to be isotropic: with sigma of 0.005 and
sigma for terminal atoms of 0.02
4. Rigid body (RIGU) restrains
 All non-hydrogen atoms
 with sigma for 1-2 distances of 0.004 and sigma for 1-3 distances of 0.004
5.a Ternary CH refined with riding coordinates:
 C10A(H10A), C11A(H11A), C15A(H15A), C10B(H10B), C11B(H11B), C15B(H15B)
5.b Secondary CH2 refined with riding coordinates:
 C2A(H2AA,H2AB), C12A(H12A,H12B), C13A(H13A,H13B), C14A(H14A,H14B), C17A(H17A,
 H17B), C2B(H2BA,H2BB), C12B(H12C,H12D), C13B(H13C,H13D), C14B(H14C,H14D),
 C17B(H17C,H17D)
5.c Aromatic/amide H refined with riding coordinates:
 C4A(H4A), C6A(H6AA), C4B(H4B), C6B(H6BA)
5.d Idealised Me refined as rotating group:
 C16A(H16A,H16B,H16C), C20A(H20A,H20B,H20C), C21A(H21A,H21B,H21C), C22A(H22A,
 H22B,H22C), C16B(H16D,H16E,H16F), C20B(H20D,H20E,H20F), C21B(H21D,H21E,H21F),
 C22B(H22D,H22E,H22F)
5.e Idealised tetrahedral OH refined as rotating group:
 O6A(H6A), O6B(H6B)
;
_shelx_shelxl_version_number 2014/7
_olex2_submission_special_instructions 'No special instructions were received'

loop_
_space_group_symop_operation_xyz
'x, y, z'
'-x, -y, z+1/2'
'-y, x, z+3/4'
'y, -x, z+1/4'

loop_
_atom_site_label
_atom_site_type_symbol
_atom_site_fract_x
_atom_site_fract_y
_atom_site_fract_z
_atom_site_U_iso_or_equiv
_atom_site_adp_type
_atom_site_occupancy
_atom_site_site_symmetry_order
_atom_site_calc_flag
_atom_site_refinement_flags_posn
_atom_site_refinement_flags_adp
S1A S 0.6048(5) 0.7361(5) 0.10008(12) 0.0264(11) Uani 1 1 d . U
O1A O 0.6622(14) 0.1064(16) 0.0618(3) 0.035(4) Uani 1 1 d . U
O2A O 1.1115(14) 0.1006(13) 0.0151(3) 0.025(3) Uani 1 1 d . U
O3A O 1.0762(15) 0.5508(14) 0.0537(3) 0.029(3) Uani 1 1 d . U
O4A O 0.9184(13) 0.4494(12) 0.1274(3) 0.021(3) Uani 1 1 d . U
O5A O 0.5917(13) 0.2673(14) 0.0949(3) 0.023(3) Uani 1 1 d . U
O6A O 0.8487(13) 0.6986(13) 0.1435(3) 0.022(3) Uani 1 1 d . U
H6A H 0.8697 0.6187 0.1469 0.033 Uiso 1 1 calc GR .
O7A O 1.0267(15) 0.8487(16) 0.0817(4) 0.041(4) Uani 1 1 d . U
O8A O 1.1006(14) 0.7193(14) 0.1221(3) 0.029(3) Uani 1 1 d . U
C1A C 0.6828(18) 0.1861(19) 0.0833(4) 0.019(3) Uani 1 1 d . U
C2A C 0.8155(18) 0.1922(18) 0.1002(4) 0.018(3) Uani 1 1 d . U
H2AA H 0.8399 0.1022 0.1078 0.021 Uiso 1 1 calc R .
H2AB H 0.8083 0.2525 0.1184 0.021 Uiso 1 1 calc R .
C3A C 0.9264(18) 0.2452(18) 0.0772(4) 0.017(3) Uani 1 1 d . U
C4A C 0.9783(19) 0.1568(19) 0.0567(4) 0.021(3) Uani 1 1 d . U
H4A H 0.9519 0.0658 0.0572 0.025 Uiso 1 1 calc R .
C5A C 1.0727(18) 0.2016(18) 0.0344(4) 0.018(3) Uani 1 1 d . U
C6A C 1.1044(19) 0.3325(18) 0.0317(4) 0.019(3) Uani 1 1 d . U
H6AA H 1.1648 0.3628 0.0162 0.023 Uiso 1 1 calc R .
C7A C 1.0423(19) 0.4246(19) 0.0535(4) 0.020(3) Uani 1 1 d . U
C8A C 0.9604(17) 0.3781(17) 0.0762(4) 0.013(3) Uani 1 1 d . U
C9A C 0.9092(18) 0.4720(18) 0.0997(4) 0.019(3) Uani 1 1 d . U
C10A C 0.8380(19) 0.5989(19) 0.0904(4) 0.023(3) Uani 1 1 d . U
H10A H 0.8672 0.6225 0.0688 0.028 Uiso 1 1 calc R .
C11A C 0.6781(17) 0.5813(18) 0.0899(4) 0.016(3) Uani 1 1 d . U
H11A H 0.6528 0.5137 0.1061 0.019 Uiso 1 1 calc R .
C12A C 0.6414(18) 0.5272(18) 0.0582(4) 0.018(3) Uani 1 1 d . U
H12A H 0.6860 0.4402 0.0549 0.021 Uiso 1 1 calc R .
H12B H 0.6724 0.5896 0.0419 0.021 Uiso 1 1 calc R .
C13A C 0.4792(19) 0.508(2) 0.0556(4) 0.022(4) Uani 1 1 d . U
H13A H 0.4355 0.5966 0.0573 0.026 Uiso 1 1 calc R .
H13B H 0.4568 0.4704 0.0350 0.026 Uiso 1 1 calc R .
C14A C 0.4275(18) 0.4202(17) 0.0801(4) 0.018(3) Uani 1 1 d . U
H14A H 0.3289 0.4260 0.0791 0.021 Uiso 1 1 calc R .
H14B H 0.4545 0.4598 0.1003 0.021 Uiso 1 1 calc R .
C15A C 0.4628(19) 0.271(2) 0.0816(5) 0.023(3) Uani 1 1 d . U
H15A H 0.4670 0.2344 0.0600 0.027 Uiso 1 1 calc R .
C16A C 0.373(2) 0.1876(19) 0.1004(5) 0.027(4) Uani 1 1 d . U
H16A H 0.4086 0.0965 0.1014 0.041 Uiso 1 1 calc GR .
H16B H 0.2845 0.1864 0.0909 0.041 Uiso 1 1 calc GR .
H16C H 0.3673 0.2242 0.1216 0.041 Uiso 1 1 calc GR .
C17A C 0.7585(17) 0.8297(17) 0.1017(4) 0.019(3) Uani 1 1 d . U
H17A H 0.7812 0.8669 0.0809 0.022 Uiso 1 1 calc R .
H17B H 0.7520 0.9037 0.1169 0.022 Uiso 1 1 calc R .
C18A C 0.8634(18) 0.7262(18) 0.1121(4) 0.017(3) Uani 1 1 d . U
C19A C 1.0058(18) 0.7792(18) 0.1033(4) 0.018(3) Uani 1 1 d . U
C20A C 1.211(2) 0.141(2) -0.0071(5) 0.026(4) Uani 1 1 d . U
H20A H 1.1817 0.1167 -0.0281 0.039 Uiso 1 1 calc GR .
H20B H 1.2954 0.0970 -0.0023 0.039 Uiso 1 1 calc GR .
H20C H 1.2226 0.2383 -0.0059 0.039 Uiso 1 1 calc GR .
C21A C 1.147(2) 0.6097(19) 0.0272(5) 0.024(4) Uani 1 1 d . U
H21A H 1.1238 0.5610 0.0081 0.036 Uiso 1 1 calc GR .
H21B H 1.2433 0.6041 0.0308 0.036 Uiso 1 1 calc GR .
H21C H 1.1207 0.7035 0.0250 0.036 Uiso 1 1 calc GR .
C22A C 1.234(2) 0.749(3) 0.1144(5) 0.037(5) Uani 1 1 d . U
H22A H 1.2514 0.7214 0.0928 0.055 Uiso 1 1 calc GR .
H22B H 1.2937 0.7014 0.1285 0.055 Uiso 1 1 calc GR .
H22C H 1.2485 0.8454 0.1164 0.055 Uiso 1 1 calc GR .
S1B S 1.0038(5) 0.3633(5) -0.05977(13) 0.0291(11) Uani 1 1 d . U
O1B O 0.3557(14) 0.4103(13) -0.0277(3) 0.029(3) Uani 1 1 d . U
O2B O 0.3551(14) 0.8589(14) 0.0214(3) 0.029(3) Uani 1 1 d . U
O3B O 0.8042(14) 0.8299(16) -0.0164(3) 0.032(3) Uani 1 1 d . U
O4B O 0.7064(13) 0.6521(13) -0.0892(3) 0.023(3) Uani 1 1 d . U
O5B O 0.5294(11) 0.3591(12) -0.0581(3) 0.014(2) Uani 1 1 d . U
O6B O 0.9522(12) 0.6050(13) -0.1039(3) 0.019(3) Uani 1 1 d . U
H6B H 0.8928 0.6603 -0.1088 0.028 Uiso 1 1 calc GR .
O7B O 1.0949(12) 0.7877(12) -0.0420(3) 0.018(3) Uani 1 1 d . U
O8B O 0.9787(16) 0.8540(15) -0.0840(3) 0.036(3) Uani 1 1 d . U
C1B C 0.4360(19) 0.4382(19) -0.0486(4) 0.020(3) Uani 1 1 d . U
C2B C 0.453(2) 0.583(2) -0.0648(5) 0.026(4) Uani 1 1 d . U
H2BA H 0.5187 0.5780 -0.0820 0.032 Uiso 1 1 calc R .
H2BB H 0.3667 0.6137 -0.0734 0.032 Uiso 1 1 calc R .
C3B C 0.498(2) 0.6718(19) -0.0414(4) 0.023(3) Uani 1 1 d . U
C4B C 0.407(2) 0.724(2) -0.0202(4) 0.025(4) Uani 1 1 d . U
H4B H 0.3153 0.7008 -0.0215 0.031 Uiso 1 1 calc R .
C5B C 0.4513(19) 0.8109(18) 0.0028(4) 0.018(3) Uani 1 1 d . U
C6B C 0.589(2) 0.852(2) 0.0057(4) 0.022(3) Uani 1 1 d . U
H6BA H 0.6160 0.9136 0.0214 0.026 Uiso 1 1 calc R .
C7B C 0.6795(18) 0.8004(18) -0.0148(4) 0.016(3) Uani 1 1 d . U
C8B C 0.633(2) 0.7068(19) -0.0382(4) 0.022(3) Uani 1 1 d . U
C9B C 0.7353(18) 0.6501(17) -0.0615(4) 0.016(3) Uani 1 1 d . U
C10B C 0.862(2) 0.5837(19) -0.0506(4) 0.023(3) Uani 1 1 d . U
H10B H 0.8834 0.6132 -0.0289 0.027 Uiso 1 1 calc R .
C11B C 0.8397(18) 0.4371(18) -0.0512(4) 0.018(3) Uani 1 1 d . U
H11B H 0.7765 0.4148 -0.0685 0.022 Uiso 1 1 calc R .
C12B C 0.7869(18) 0.3773(18) -0.0207(4) 0.018(3) Uani 1 1 d . U
H12C H 0.8498 0.4022 -0.0038 0.021 Uiso 1 1 calc R .
H12D H 0.7006 0.4210 -0.0159 0.021 Uiso 1 1 calc R .
C13B C 0.767(2) 0.237(2) -0.0190(5) 0.028(4) Uani 1 1 d . U
H13C H 0.7288 0.2161 0.0017 0.033 Uiso 1 1 calc R .
H13D H 0.8555 0.1933 -0.0200 0.033 Uiso 1 1 calc R .
C14B C 0.678(2) 0.171(2) -0.0433(5) 0.024(4) Uani 1 1 d . U
H14C H 0.6772 0.0734 -0.0393 0.029 Uiso 1 1 calc R .
H14D H 0.7195 0.1842 -0.0641 0.029 Uiso 1 1 calc R .
C15B C 0.534(2) 0.221(2) -0.0446(5) 0.027(4) Uani 1 1 d . U
H15B H 0.4987 0.2241 -0.0228 0.032 Uiso 1 1 calc R .
C16B C 0.446(2) 0.122(2) -0.0638(5) 0.033(5) Uani 1 1 d . U
H16D H 0.3668 0.1690 -0.0716 0.049 Uiso 1 1 calc GR .
H16E H 0.4176 0.0477 -0.0505 0.049 Uiso 1 1 calc GR .
H16F H 0.4973 0.0870 -0.0815 0.049 Uiso 1 1 calc GR .
C17B C 1.0878(19) 0.5234(19) -0.0649(4) 0.023(4) Uani 1 1 d . U
H17C H 1.1346 0.5506 -0.0456 0.027 Uiso 1 1 calc R .
H17D H 1.1530 0.5193 -0.0823 0.027 Uiso 1 1 calc R .
C18B C 0.979(2) 0.615(2) -0.0722(4) 0.024(3) Uani 1 1 d . U
C19B C 1.032(2) 0.767(2) -0.0637(5) 0.027(4) Uani 1 1 d . U
C20B C 0.3834(17) 0.9522(19) 0.0461(4) 0.020(4) Uani 1 1 d . U
H20D H 0.4031 1.0399 0.0371 0.029 Uiso 1 1 calc GR .
H20E H 0.4606 0.9210 0.0580 0.029 Uiso 1 1 calc GR .
H20F H 0.3057 0.9592 0.0598 0.029 Uiso 1 1 calc GR .
C21B C 0.8648(19) 0.8887(19) 0.0118(5) 0.024(4) Uani 1 1 d . U
H21D H 0.8484 0.9852 0.0120 0.036 Uiso 1 1 calc GR .
H21E H 0.9611 0.8720 0.0117 0.036 Uiso 1 1 calc GR .
H21F H 0.8250 0.8481 0.0304 0.036 Uiso 1 1 calc GR .
C22B C 1.015(2) 0.989(2) -0.0745(6) 0.043(5) Uani 1 1 d . U
H22D H 1.1060 1.0088 -0.0818 0.065 Uiso 1 1 calc GR .
H22E H 1.0122 0.9958 -0.0517 0.065 Uiso 1 1 calc GR .
H22F H 0.9527 1.0529 -0.0837 0.065 Uiso 1 1 calc GR .

loop_
_atom_site_aniso_label
_atom_site_aniso_U_11
_atom_site_aniso_U_22
_atom_site_aniso_U_33
_atom_site_aniso_U_23
_atom_site_aniso_U_13
_atom_site_aniso_U_12
S1A 0.017(2) 0.017(2) 0.045(3) -0.005(2) -0.004(2) -0.0028(18)
O1A 0.024(7) 0.035(7) 0.046(7) -0.021(6) -0.007(6) 0.011(6)
O2A 0.023(5) 0.021(5) 0.031(5) -0.002(4) 0.006(4) 0.002(4)
O3A 0.030(6) 0.025(5) 0.031(5) 0.004(4) 0.003(4) -0.004(4)
O4A 0.028(7) 0.012(6) 0.023(5) -0.002(4) -0.003(5) -0.013(5)
O5A 0.017(4) 0.029(5) 0.023(5) -0.003(4) 0.006(4) -0.001(4)
O6A 0.016(6) 0.020(7) 0.030(5) 0.000(4) -0.002(4) 0.006(5)
O7A 0.026(7) 0.045(9) 0.051(7) 0.030(7) 0.003(6) 0.004(6)
O8A 0.023(5) 0.024(5) 0.040(5) 0.008(4) -0.004(4) -0.005(4)
C1A 0.018(5) 0.018(6) 0.022(5) -0.001(4) 0.003(4) -0.009(4)
C2A 0.017(5) 0.019(6) 0.018(5) 0.002(5) -0.003(4) -0.006(4)
C3A 0.017(5) 0.016(5) 0.018(5) 0.001(4) -0.001(4) -0.003(4)
C4A 0.020(6) 0.018(5) 0.025(5) 0.002(4) 0.002(5) 0.001(4)
C5A 0.017(6) 0.017(5) 0.019(5) -0.002(4) 0.001(4) -0.002(4)
C6A 0.017(6) 0.018(5) 0.023(6) 0.001(4) -0.001(5) 0.002(4)
C7A 0.019(6) 0.018(5) 0.022(5) 0.000(4) -0.003(4) 0.001(4)
C8A 0.009(5) 0.012(4) 0.017(5) 0.004(4) -0.009(4) 0.004(4)
C9A 0.016(6) 0.019(5) 0.021(5) -0.002(4) 0.001(4) -0.003(4)
C10A 0.024(5) 0.020(5) 0.025(6) -0.002(4) -0.001(4) -0.003(4)
C11A 0.016(5) 0.013(5) 0.018(5) -0.001(4) -0.002(4) -0.004(4)
C12A 0.020(5) 0.012(6) 0.021(5) 0.000(5) -0.002(4) -0.003(5)
C13A 0.021(6) 0.020(6) 0.024(6) -0.006(5) -0.001(5) 0.000(5)
C14A 0.016(6) 0.011(5) 0.025(6) -0.005(4) -0.003(5) -0.002(4)
C15A 0.020(5) 0.019(5) 0.029(6) -0.006(5) -0.001(5) 0.002(4)
C16A 0.019(8) 0.014(8) 0.048(10) -0.005(7) 0.005(7) -0.002(6)
C17A 0.016(5) 0.010(5) 0.029(6) -0.002(4) -0.002(5) -0.003(4)
C18A 0.014(5) 0.016(5) 0.022(5) 0.000(4) -0.001(4) -0.003(4)
C19A 0.016(5) 0.012(5) 0.027(5) 0.001(4) -0.002(4) 0.000(4)
C20A 0.027(9) 0.020(9) 0.032(8) 0.004(7) 0.006(7) 0.017(7)
C21A 0.026(9) 0.012(8) 0.035(8) -0.005(7) 0.012(7) -0.010(7)
C22A 0.018(7) 0.044(12) 0.048(11) -0.001(10) -0.010(7) -0.011(7)
S1B 0.015(2) 0.025(2) 0.047(3) 0.005(2) 0.006(2) 0.0098(19)
O1B 0.031(7) 0.014(6) 0.042(7) -0.002(5) 0.012(6) 0.008(5)
O2B 0.026(5) 0.026(5) 0.036(5) -0.009(4) 0.005(4) -0.005(4)
O3B 0.023(5) 0.038(6) 0.036(5) -0.001(5) -0.005(4) 0.001(4)
O4B 0.025(7) 0.027(7) 0.018(5) 0.000(5) -0.005(4) -0.002(6)
O5B 0.009(4) 0.018(4) 0.016(4) -0.003(3) -0.006(4) -0.006(3)
O6B 0.009(6) 0.022(7) 0.025(5) 0.001(4) -0.003(4) -0.001(5)
O7B 0.011(6) 0.010(6) 0.034(6) 0.000(4) 0.003(4) 0.001(4)
O8B 0.036(6) 0.033(5) 0.038(5) 0.008(4) -0.002(5) 0.003(4)
C1B 0.015(5) 0.020(5) 0.026(6) -0.004(4) -0.003(4) -0.005(4)
C2B 0.027(6) 0.026(5) 0.026(6) 0.000(4) 0.002(5) -0.004(5)
C3B 0.025(5) 0.019(6) 0.025(5) 0.002(4) -0.002(4) 0.003(4)
C4B 0.025(6) 0.023(6) 0.028(5) 0.000(5) 0.001(4) 0.001(5)
C5B 0.019(5) 0.013(6) 0.022(5) 0.006(4) 0.002(4) 0.000(4)
C6B 0.022(5) 0.020(6) 0.023(6) -0.001(5) 0.002(4) -0.001(4)
C7B 0.016(5) 0.015(6) 0.018(5) 0.002(4) -0.002(4) 0.008(4)
C8B 0.022(5) 0.017(6) 0.025(5) 0.004(4) -0.003(4) 0.004(4)
C9B 0.017(5) 0.013(5) 0.017(5) 0.003(4) -0.003(4) -0.003(4)
C10B 0.021(5) 0.023(5) 0.024(5) 0.001(4) -0.003(4) -0.002(4)
C11B 0.014(5) 0.019(5) 0.021(6) -0.002(4) 0.001(4) 0.002(4)
C12B 0.013(6) 0.023(5) 0.018(5) -0.004(4) 0.003(5) 0.004(4)
C13B 0.031(7) 0.026(6) 0.026(6) 0.004(5) 0.001(5) 0.000(5)
C14B 0.022(6) 0.024(6) 0.027(6) 0.005(5) -0.001(5) 0.004(5)
C15B 0.024(6) 0.026(6) 0.030(6) 0.002(5) 0.002(5) -0.001(4)
C16B 0.025(8) 0.045(10) 0.028(9) -0.012(8) 0.005(7) -0.010(8)
C17B 0.020(5) 0.023(6) 0.025(6) 0.005(5) 0.000(5) -0.003(4)
C18B 0.022(5) 0.024(5) 0.025(5) 0.001(4) -0.004(4) -0.002(4)
C19B 0.026(6) 0.024(5) 0.030(6) 0.003(4) 0.000(5) -0.004(4)
C20B 0.007(8) 0.021(8) 0.030(7) -0.004(6) -0.001(6) 0.004(7)
C21B 0.017(8) 0.014(8) 0.041(9) -0.007(7) -0.009(7) 0.015(7)
C22B 0.033(12) 0.029(8) 0.067(14) 0.007(7) 0.000(10) 0.006(7)

loop_
_atom_type_symbol
_atom_type_description
_atom_type_scat_dispersion_real
_atom_type_scat_dispersion_imag
_atom_type_scat_source
C C 0.0033 0.0016 'International Tables Vol C Tables 4.2.6.8 and 6.1.1.4'
H H 0.0000 0.0000 'International Tables Vol C Tables 4.2.6.8 and 6.1.1.4'
O O 0.0106 0.0060 'International Tables Vol C Tables 4.2.6.8 and 6.1.1.4'
S S 0.1246 0.1234 'International Tables Vol C Tables 4.2.6.8 and 6.1.1.4'

loop_
_geom_angle_atom_site_label_1
_geom_angle_atom_site_label_2
_geom_angle_atom_site_label_3
_geom_angle
C11A S1A C17A 96.3(8)
C5A O2A C20A 112.9(14)
C7A O3A C21A 120.6(15)
C1A O5A C15A 119.8(14)
C18A O6A H6A 109.5
C19A O8A C22A 115.0(15)
O1A C1A O5A 124.3(17)
O1A C1A C2A 121.9(17)
O5A C1A C2A 113.7(15)
C1A C2A H2AA 109.8
C1A C2A H2AB 109.8
C1A C2A C3A 109.5(14)
H2AA C2A H2AB 108.2
C3A C2A H2AA 109.8
C3A C2A H2AB 109.8
C4A C3A C2A 117.2(16)
C4A C3A C8A 121.3(17)
C8A C3A C2A 121.3(16)
C3A C4A H4A 120.4
C3A C4A C5A 119.2(18)
C5A C4A H4A 120.4
O2A C5A C4A 111.4(16)
C6A C5A O2A 126.8(17)
C6A C5A C4A 121.4(17)
C5A C6A H6AA 121.3
C5A C6A C7A 117.4(17)
C7A C6A H6AA 121.3
O3A C7A C6A 120.5(17)
O3A C7A C8A 118.9(17)
C8A C7A C6A 120.2(17)
C3A C8A C9A 120.8(16)
C7A C8A C3A 120.3(17)
C7A C8A C9A 118.9(16)
O4A C9A C8A 121.6(16)
O4A C9A C10A 116.8(16)
C8A C9A C10A 121.5(15)
C9A C10A H10A 107.7
C9A C10A C11A 112.3(15)
C9A C10A C18A 116.3(15)
C11A C10A H10A 107.7
C18A C10A H10A 107.7
C18A C10A C11A 104.7(14)
S1A C11A H11A 108.5
C10A C11A S1A 108.3(12)
C10A C11A H11A 108.5
C12A C11A S1A 115.7(13)
C12A C11A C10A 107.1(15)
C12A C11A H11A 108.5
C11A C12A H12A 109.6
C11A C12A H12B 109.6
C11A C12A C13A 110.1(14)
H12A C12A H12B 108.1
C13A C12A H12A 109.6
C13A C12A H12B 109.6
C12A C13A H13A 109.2
C12A C13A H13B 109.2
H13A C13A H13B 107.9
C14A C13A C12A 111.8(15)
C14A C13A H13A 109.2
C14A C13A H13B 109.2
C13A C14A H14A 106.8
C13A C14A H14B 106.8
C13A C14A C15A 122.3(16)
H14A C14A H14B 106.6
C15A C14A H14A 106.8
C15A C14A H14B 106.8
O5A C15A C14A 104.7(15)
O5A C15A H15A 109.1
O5A C15A C16A 108.8(16)
C14A C15A H15A 109.1
C16A C15A C14A 115.9(15)
C16A C15A H15A 109.1
C15A C16A H16A 109.5
C15A C16A H16B 109.5
C15A C16A H16C 109.5
H16A C16A H16B 109.5
H16A C16A H16C 109.5
H16B C16A H16C 109.5
S1A C17A H17A 110.9
S1A C17A H17B 110.9
H17A C17A H17B 109.0
C18A C17A S1A 104.1(11)
C18A C17A H17A 110.9
C18A C17A H17B 110.9
O6A C18A C10A 113.0(15)
O6A C18A C17A 110.2(15)
O6A C18A C19A 113.5(14)
C17A C18A C10A 105.0(14)
C17A C18A C19A 108.8(14)
C19A C18A C10A 105.9(14)
O7A C19A O8A 126.3(18)
O7A C19A C18A 123.5(17)
O8A C19A C18A 109.8(14)
O2A C20A H20A 109.5
O2A C20A H20B 109.5
O2A C20A H20C 109.5
H20A C20A H20B 109.5
H20A C20A H20C 109.5
H20B C20A H20C 109.5
O3A C21A H21A 109.5
O3A C21A H21B 109.5
O3A C21A H21C 109.5
H21A C21A H21B 109.5
H21A C21A H21C 109.5
H21B C21A H21C 109.5
O8A C22A H22A 109.5
O8A C22A H22B 109.5
O8A C22A H22C 109.5
H22A C22A H22B 109.5
H22A C22A H22C 109.5
H22B C22A H22C 109.5
C17B S1B C11B 94.8(9)
C5B O2B C20B 121.9(15)
C7B O3B C21B 116.7(15)
C1B O5B C15B 117.9(14)
C18B O6B H6B 109.5
C19B O8B C22B 108.9(17)
O1B C1B O5B 124.1(18)
O1B C1B C2B 125.7(17)
O5B C1B C2B 109.7(16)
C1B C2B H2BA 110.3
C1B C2B H2BB 110.3
H2BA C2B H2BB 108.5
C3B C2B C1B 107.1(16)
C3B C2B H2BA 110.3
C3B C2B H2BB 110.3
C4B C3B C2B 119.3(19)
C4B C3B C8B 118.2(19)
C8B C3B C2B 122.5(19)
C3B C4B H4B 120.3
C5B C4B C3B 119.4(19)
C5B C4B H4B 120.3
O2B C5B C4B 114.7(17)
O2B C5B C6B 122.2(17)
C4B C5B C6B 123.0(17)
C5B C6B H6BA 121.0
C7B C6B C5B 118.0(17)
C7B C6B H6BA 121.0
O3B C7B C6B 126.2(17)
O3B C7B C8B 115.3(16)
C6B C7B C8B 118.5(17)
C3B C8B C7B 122.9(18)
C3B C8B C9B 119.0(17)
C7B C8B C9B 118.0(16)
O4B C9B C8B 117.7(15)
O4B C9B C10B 120.4(16)
C10B C9B C8B 121.6(15)
C9B C10B H10B 109.8
C9B C10B C18B 111.5(15)
C11B C10B C9B 107.8(16)
C11B C10B H10B 109.8
C11B C10B C18B 108.2(16)
C18B C10B H10B 109.8
S1B C11B H11B 109.1
C10B C11B S1B 105.4(13)
C10B C11B H11B 109.1
C10B C11B C12B 115.2(15)
C12B C11B S1B 108.8(12)
C12B C11B H11B 109.1
C11B C12B H12C 107.7
C11B C12B H12D 107.7
H12C C12B H12D 107.1
C13B C12B C11B 118.5(16)
C13B C12B H12C 107.7
C13B C12B H12D 107.7
C12B C13B H13C 107.7
C12B C13B H13D 107.7
C12B C13B C14B 118.6(17)
H13C C13B H13D 107.1
C14B C13B H13C 107.7
C14B C13B H13D 107.7
C13B C14B H14C 108.4
C13B C14B H14D 108.4
C13B C14B C15B 115.6(17)
H14C C14B H14D 107.4
C15B C14B H14C 108.4
C15B C14B H14D 108.4
O5B C15B C14B 110.2(15)
O5B C15B H15B 108.3
O5B C15B C16B 111.2(16)
C14B C15B H15B 108.3
C14B C15B C16B 110.4(17)
C16B C15B H15B 108.3
C15B C16B H16D 109.5
C15B C16B H16E 109.5
C15B C16B H16F 109.5
H16D C16B H16E 109.5
H16D C16B H16F 109.5
H16E C16B H16F 109.5
S1B C17B H17C 111.0
S1B C17B H17D 111.0
H17C C17B H17D 109.0
C18B C17B S1B 103.6(13)
C18B C17B H17C 111.0
C18B C17B H17D 111.0
O6B C18B C10B 115.6(15)
O6B C18B C17B 107.7(16)
O6B C18B C19B 110.3(15)
C10B C18B C19B 107.8(15)
C17B C18B C10B 108.2(16)
C17B C18B C19B 106.8(15)
O7B C19B O8B 129(2)
O7B C19B C18B 121.9(17)
O8B C19B C18B 109.0(16)
O2B C20B H20D 109.5
O2B C20B H20E 109.5
O2B C20B H20F 109.5
H20D C20B H20E 109.5
H20D C20B H20F 109.5
H20E C20B H20F 109.5
O3B C21B H21D 109.5
O3B C21B H21E 109.5
O3B C21B H21F 109.5
H21D C21B H21E 109.5
H21D C21B H21F 109.5
H21E C21B H21F 109.5
O8B C22B H22D 109.5
O8B C22B H22E 109.5
O8B C22B H22F 109.5
H22D C22B H22E 109.5
H22D C22B H22F 109.5
H22E C22B H22F 109.5

loop_
_geom_bond_atom_site_label_1
_geom_bond_atom_site_label_2
_geom_bond_distance
S1A C11A 1.771(18)
S1A C17A 1.805(18)
O1A C1A 1.24(2)
O2A C5A 1.36(2)
O2A C20A 1.43(2)
O3A C7A 1.31(2)
O3A C21A 1.46(2)
O4A C9A 1.21(2)
O5A C1A 1.32(2)
O5A C15A 1.41(2)
O6A H6A 0.8400
O6A C18A 1.38(2)
O7A C19A 1.18(2)
O8A C19A 1.38(2)
O8A C22A 1.40(3)
C1A C2A 1.51(3)
C2A H2AA 0.9900
C2A H2AB 0.9900
C2A C3A 1.58(2)
C3A C4A 1.35(3)
C3A C8A 1.37(3)
C4A H4A 0.9500
C4A C5A 1.42(3)
C5A C6A 1.35(3)
C6A H6AA 0.9500
C6A C7A 1.45(3)
C7A C8A 1.36(3)
C8A C9A 1.47(3)
C9A C10A 1.51(3)
C10A H10A 1.0000
C10A C11A 1.61(3)
C10A C18A 1.60(3)
C11A H11A 1.0000
C11A C12A 1.51(2)
C12A H12A 0.9900
C12A H12B 0.9900
C12A C13A 1.64(2)
C13A H13A 0.9900
C13A H13B 0.9900
C13A C14A 1.46(3)
C14A H14A 0.9900
C14A H14B 0.9900
C14A C15A 1.54(3)
C15A H15A 1.0000
C15A C16A 1.47(3)
C16A H16A 0.9800
C16A H16B 0.9800
C16A H16C 0.9800
C17A H17A 0.9900
C17A H17B 0.9900
C17A C18A 1.54(3)
C18A C19A 1.57(3)
C20A H20A 0.9800
C20A H20B 0.9800
C20A H20C 0.9800
C21A H21A 0.9800
C21A H21B 0.9800
C21A H21C 0.9800
C22A H22A 0.9800
C22A H22B 0.9800
C22A H22C 0.9800
S1B C11B 1.840(18)
S1B C17B 1.825(19)
O1B C1B 1.24(2)
O2B C5B 1.34(2)
O2B C20B 1.44(2)
O3B C7B 1.29(2)
O3B C21B 1.47(2)
O4B C9B 1.22(2)
O5B C1B 1.29(2)
O5B C15B 1.51(2)
O6B H6B 0.8400
O6B C18B 1.39(2)
O7B C19B 1.14(2)
O8B C19B 1.34(3)
O8B C22B 1.46(3)
C1B C2B 1.62(3)
C2B H2BA 0.9900
C2B H2BB 0.9900
C2B C3B 1.41(3)
C3B C4B 1.39(3)
C3B C8B 1.40(3)
C4B H4B 0.9500
C4B C5B 1.39(3)
C5B C6B 1.45(3)
C6B H6BA 0.9500
C6B C7B 1.36(3)
C7B C8B 1.45(3)
C8B C9B 1.54(3)
C9B C10B 1.51(3)
C10B H10B 1.0000
C10B C11B 1.49(3)
C10B C18B 1.52(3)
C11B H11B 1.0000
C11B C12B 1.53(2)
C12B H12C 0.9900
C12B H12D 0.9900
C12B C13B 1.43(3)
C13B H13C 0.9900
C13B H13D 0.9900
C13B C14B 1.52(3)
C14B H14C 0.9900
C14B H14D 0.9900
C14B C15B 1.53(3)
C15B H15B 1.0000
C15B C16B 1.56(3)
C16B H16D 0.9800
C16B H16E 0.9800
C16B H16F 0.9800
C17B H17C 0.9900
C17B H17D 0.9900
C17B C18B 1.46(3)
C18B C19B 1.65(3)
C20B H20D 0.9800
C20B H20E 0.9800
C20B H20F 0.9800
C21B H21D 0.9800
C21B H21E 0.9800
C21B H21F 0.9800
C22B H22D 0.9800
C22B H22E 0.9800
C22B H22F 0.9800

loop_
_geom_hbond_atom_site_label_D
_geom_hbond_atom_site_label_H
_geom_hbond_atom_site_label_A
_geom_hbond_distance_DH
_geom_hbond_distance_HA
_geom_hbond_distance_DA
_geom_hbond_angle_DHA
O6A H6A O4A 0.84 1.95 2.683(18) 144.6
C2B H2BA O4B 0.99 2.04 2.83(2) 134.8

loop_
_geom_torsion_atom_site_label_1
_geom_torsion_atom_site_label_2
_geom_torsion_atom_site_label_3
_geom_torsion_atom_site_label_4
_geom_torsion
S1A C11A C12A C13A -58.4(18)
S1A C17A C18A O6A -74.6(15)
S1A C17A C18A C10A 47.3(15)
S1A C17A C18A C19A 160.3(12)
O1A C1A C2A C3A 67(2)
O2A C5A C6A C7A 174.8(17)
O3A C7A C8A C3A -178.0(16)
O3A C7A C8A C9A 2(3)
O4A C9A C10A C11A -83(2)
O4A C9A C10A C18A 38(2)
O5A C1A C2A C3A -116.2(16)
O6A C18A C19A O7A -153.2(19)
O6A C18A C19A O8A 34(2)
C1A O5A C15A C14A -137.3(16)
C1A O5A C15A C16A 98.2(19)
C1A C2A C3A C4A -80(2)
C1A C2A C3A C8A 94.9(19)
C2A C3A C4A C5A 176.4(16)
C2A C3A C8A C7A -170.9(16)
C2A C3A C8A C9A 9(2)
C3A C4A C5A O2A -178.3(17)
C3A C4A C5A C6A -5(3)
C3A C8A C9A O4A 51(2)
C3A C8A C9A C10A -126.8(18)
C4A C3A C8A C7A 3(3)
C4A C3A C8A C9A -176.6(17)
C4A C5A C6A C7A 3(3)
C5A C6A C7A O3A 174.8(17)
C5A C6A C7A C8A 3(3)
C6A C7A C8A C3A -6(3)
C6A C7A C8A C9A 174.3(16)
C7A C8A C9A O4A -129.0(19)
C7A C8A C9A C10A 53(2)
C8A C3A C4A C5A 2(3)
C8A C9A C10A C11A 95.0(19)
C8A C9A C10A C18A -144.5(17)
C9A C10A C11A S1A 148.5(13)
C9A C10A C11A C12A -86.0(18)
C9A C10A C18A O6A -48(2)
C9A C10A C18A C17A -168.5(15)
C9A C10A C18A C19A 76.4(19)
C10A C11A C12A C13A -179.2(15)
C10A C18A C19A O7A 82(2)
C10A C18A C19A O8A -90.6(17)
C11A S1A C17A C18A -30.9(13)
C11A C10A C18A O6A 76.1(18)
C11A C10A C18A C17A -44.0(18)
C11A C10A C18A C19A -159.0(14)
C11A C12A C13A C14A -57(2)
C12A C13A C14A C15A -66(2)
C13A C14A C15A O5A 79(2)
C13A C14A C15A C16A -161.1(18)
C15A O5A C1A O1A -3(3)
C15A O5A C1A C2A -179.4(15)
C17A S1A C11A C10A 5.0(14)
C17A S1A C11A C12A -115.2(14)
C17A C18A C19A O7A -30(2)
C17A C18A C19A O8A 157.0(15)
C18A C10A C11A S1A 21.5(17)
C18A C10A C11A C12A 146.9(15)
C20A O2A C5A C4A -177.9(16)
C20A O2A C5A C6A 9(3)
C21A O3A C7A C6A 17(3)
C21A O3A C7A C8A -170.5(17)
C22A O8A C19A O7A 2(3)
C22A O8A C19A C18A 174.1(16)
S1B C11B C12B C13B -60(2)
S1B C17B C18B O6B -83.4(15)
S1B C17B C18B C10B 42.2(17)
S1B C17B C18B C19B 158.0(12)
O1B C1B C2B C3B 65(3)
O2B C5B C6B C7B -178.4(17)
O3B C7B C8B C3B -174.9(18)
O3B C7B C8B C9B 2(2)
O4B C9B C10B C11B -77(2)
O4B C9B C10B C18B 42(2)
O5B C1B C2B C3B -108.0(18)
O6B C18B C19B O7B -156.8(18)
O6B C18B C19B O8B 29(2)
C1B O5B C15B C14B -149.1(16)
C1B O5B C15B C16B 88.2(19)
C1B C2B C3B C4B -79(2)
C1B C2B C3B C8B 99(2)
C2B C3B C4B C5B 179.7(18)
C2B C3B C8B C7B 178.5(18)
C2B C3B C8B C9B 2(3)
C3B C4B C5B O2B 178.0(17)
C3B C4B C5B C6B 1(3)
C3B C8B C9B O4B 45(2)
C3B C8B C9B C10B -129.8(19)
C4B C3B C8B C7B -3(3)
C4B C3B C8B C9B -179.9(16)
C4B C5B C6B C7B -2(3)
C5B C6B C7B O3B 177.1(17)
C5B C6B C7B C8B 0(3)
C6B C7B C8B C3B 3(3)
C6B C7B C8B C9B 179.3(16)
C7B C8B C9B O4B -131.6(17)
C7B C8B C9B C10B 53(2)
C8B C3B C4B C5B 1(3)
C8B C9B C10B C11B 98.0(19)
C8B C9B C10B C18B -143.4(17)
C9B C10B C11B S1B 149.0(12)
C9B C10B C11B C12B -91.0(18)
C9B C10B C18B O6B -45(2)
C9B C10B C18B C17B -166.3(15)
C9B C10B C18B C19B 78.5(18)
C10B C11B C12B C13B -178.2(18)
C10B C18B C19B O7B 76(2)
C10B C18B C19B O8B -97.9(18)
C11B S1B C17B C18B -22.1(14)
C11B C10B C18B O6B 73(2)
C11B C10B C18B C17B -48(2)
C11B C10B C18B C19B -163.1(15)
C11B C12B C13B C14B -55(3)
C12B C13B C14B C15B -60(3)
C13B C14B C15B O5B 71(2)
C13B C14B C15B C16B -165.3(17)
C15B O5B C1B O1B 5(3)
C15B O5B C1B C2B 177.6(14)
C17B S1B C11B C10B -3.8(13)
C17B S1B C11B C12B -127.9(13)
C17B C18B C19B O7B -40(2)
C17B C18B C19B O8B 146.0(17)
C18B C10B C11B S1B 28.3(17)
C18B C10B C11B C12B 148.3(16)
C20B O2B C5B C4B -178.7(17)
C20B O2B C5B C6B -2(3)
C21B O3B C7B C6B 21(3)
C21B O3B C7B C8B -161.5(15)
C22B O8B C19B O7B 1(3)
C22B O8B C19B C18B 174.5(17)

loop_
_twin_individual_id
_twin_individual_mass_fraction_refined
1 0.703(6)
2 0.297(6)
